data_7243701
loop_
_publ_author_name
'Shibuya, Yuga'
'Toyoda, Anna'
'Ohmura, Shiori'
'Higashikawa, Go'
'Koguchi, Shinichi'

_publ_section_title
;
 One-pot synthesis, structural analysis, and oxidation applications of a
 series of diaryltellurium dicarboxylates
;
_journal_issue 52
_journal_name_full 'RSC Advances'
_journal_page_first 32837
_journal_page_last 32840
_journal_paper_doi 10.1039/D1RA06150J
_journal_volume 11
_journal_year 2021
_chemical_formula_moiety 'C18 H20 O6 Te'
_chemical_formula_sum 'C18 H20 O6 Te'
_chemical_formula_weight 459.94
_space_group_crystal_system monoclinic
_space_group_IT_number 14
_space_group_name_Hall '-P 2ybc'
_space_group_name_H-M_alt 'P 1 21/c 1'
_atom_sites_solution_hydrogens geom
_atom_sites_solution_primary dual
_audit_creation_date 2021-04-30
_audit_creation_method
;
Olex2 1.2
(compiled 2018.05.29 svn.r3508 for OlexSys, GUI svn.r5506)
;
_audit_update_record
;
2021-07-17 deposited with the CCDC.	2021-09-29 downloaded from the CCDC.
;
_cell_angle_alpha 90
_cell_angle_beta 101.416(3)
_cell_angle_gamma 90
_cell_formula_units_Z 4
_cell_length_a 9.4353(3)
_cell_length_b 11.8064(4)
_cell_length_c 16.9075(5)
_cell_measurement_reflns_used 9288
_cell_measurement_temperature 112.3
_cell_measurement_theta_max 29.0790
_cell_measurement_theta_min 2.8510
_cell_volume 1846.18(10)
_computing_cell_refinement 'CrystalClear-SM Expert 2.0 r7 (Rigaku, 2011)'
_computing_data_collection 'CrystalClear-SM Expert 2.0 r7 (Rigaku, 2011)'
_computing_data_reduction 'CrystalClear-SM Expert 2.0 r7 (Rigaku, 2011)'
_computing_molecular_graphics 'Olex2 (Dolomanov et al., 2009)'
_computing_publication_material 'Olex2 (Dolomanov et al., 2009)'
_computing_structure_refinement 'ShelXL (Sheldrick, 2015)'
_computing_structure_solution 'ShelXT (Sheldrick, 2015)'
_diffrn_ambient_temperature 112.3
_diffrn_detector CCD
_diffrn_detector_area_resol_mean 28.5714
_diffrn_detector_type 'Rigaku Saturn724+'
_diffrn_measured_fraction_theta_full 0.999
_diffrn_measured_fraction_theta_max 0.895
_diffrn_measurement_details
;
List of Runs (angles in degrees, time in seconds):

  # Type    Start    End  Width  t~exp~   \w     \q     \k     \f   Frames
#--------------------------------------------------------------------------
  1  \w     52.00  77.00   0.50   15.64    --   -4.20  53.00  77.00   50
  2  \w    -85.00 -60.00   0.50   15.64    --   -4.20  53.00  77.00   50
  3  \w    -83.00  92.00   0.50   15.64    --    3.40  14.00 120.00  350
  4  \w    -13.00  22.00   0.50   15.64    --    3.40  40.00  30.00   70
  5  \w     27.00  60.00   0.50   15.64    --    3.40  40.00  30.00   66
  6  \w    -24.00   2.00   0.50   15.64    --    3.40  29.00-120.00   52
  7  \w     15.00  41.00   0.50   15.64    --    3.40  29.00-120.00   52
  8  \w    -71.00  20.00   0.50   15.64    --    3.40  40.00 -30.00  182
  9  \w    -21.00   4.00   0.50   15.64    --    3.40  53.00  77.00   50
;
_diffrn_measurement_device 'AFC12 (Right): Kappa 3 circle'
_diffrn_measurement_device_type 'Rigaku Saturn724+ (2x2 bin mode)'
_diffrn_measurement_method 'profile data from \w-scans'
_diffrn_measurement_specimen_support 'Mitegen 50um'
_diffrn_orient_matrix_type 'CrysAlisPro convention (1999,Acta A55,543-557)'
_diffrn_orient_matrix_UB_11 0.0150749000
_diffrn_orient_matrix_UB_12 -0.0468152000
_diffrn_orient_matrix_UB_13 0.0265552000
_diffrn_orient_matrix_UB_21 0.0751691000
_diffrn_orient_matrix_UB_22 0.0102125000
_diffrn_orient_matrix_UB_23 0.0040330000
_diffrn_orient_matrix_UB_31 -0.0016032000
_diffrn_orient_matrix_UB_32 0.0362578000
_diffrn_orient_matrix_UB_33 0.0333198000
_diffrn_radiation_collimation 0.3
_diffrn_radiation_monochromator Confocal
_diffrn_radiation_probe x-ray
_diffrn_radiation_type MoK\a
_diffrn_radiation_wavelength 0.71073
_diffrn_reflns_av_R_equivalents 0.0474
_diffrn_reflns_av_unetI/netI 0.0356
_diffrn_reflns_Laue_measured_fraction_full 0.999
_diffrn_reflns_Laue_measured_fraction_max 0.895
_diffrn_reflns_limit_h_max 12
_diffrn_reflns_limit_h_min -12
_diffrn_reflns_limit_k_max 15
_diffrn_reflns_limit_k_min -15
_diffrn_reflns_limit_l_max 22
_diffrn_reflns_limit_l_min -22
_diffrn_reflns_number 27628
_diffrn_reflns_point_group_measured_fraction_full 0.999
_diffrn_reflns_point_group_measured_fraction_max 0.895
_diffrn_reflns_theta_full 25.242
_diffrn_reflns_theta_max 29.330
_diffrn_reflns_theta_min 2.458
_diffrn_source 'Rotating Anode'
_diffrn_source_current 24.0
_diffrn_source_power 1.2
_diffrn_source_target Mo
_diffrn_source_type 'Rotating Anode'
_diffrn_source_voltage 50.0
_exptl_absorpt_coefficient_mu 1.641
_exptl_absorpt_correction_T_max 1.00000
_exptl_absorpt_correction_T_min 0.91957
_exptl_absorpt_correction_type multi-scan
_exptl_absorpt_process_details
;
CrysAlisPro 1.171.39.20a (Rigaku Oxford Diffraction, 2015)
Empirical absorption correction using spherical harmonics,
 implemented in SCALE3 ABSPACK scaling algorithm.
;
_exptl_crystal_colour 'clear light colourless'
_exptl_crystal_colour_lustre clear
_exptl_crystal_colour_modifier light
_exptl_crystal_colour_primary colourless
_exptl_crystal_density_diffrn 1.655
_exptl_crystal_description plate
_exptl_crystal_F_000 912
_exptl_crystal_size_max 0.125
_exptl_crystal_size_mid 0.075
_exptl_crystal_size_min 0.025
_refine_diff_density_max 0.703
_refine_diff_density_min -0.480
_refine_diff_density_rms 0.141
_refine_ls_extinction_method none
_refine_ls_goodness_of_fit_ref 1.152
_refine_ls_hydrogen_treatment constr
_refine_ls_matrix_type full
_refine_ls_number_parameters 230
_refine_ls_number_reflns 4525
_refine_ls_number_restraints 0
_refine_ls_restrained_S_all 1.152
_refine_ls_R_factor_all 0.0416
_refine_ls_R_factor_gt 0.0286
_refine_ls_shift/su_max 0.000
_refine_ls_shift/su_mean 0.000
_refine_ls_structure_factor_coef Fsqd
_refine_ls_weighting_details 'w=1/[\s^2^(Fo^2^)+(0.0224P)^2^+2.7421P] where P=(Fo^2^+2Fc^2^)/3'
_refine_ls_weighting_scheme calc
_refine_ls_wR_factor_gt 0.0534
_refine_ls_wR_factor_ref 0.0668
_reflns_Friedel_coverage 0.000
_reflns_number_gt 3840
_reflns_number_total 4525
_reflns_threshold_expression 'I > 2\s(I)'
_cod_data_source_file d1ra06150j2.cif
_cod_data_source_block 210429-an2teoac2
_cod_database_code 7243701
_shelx_shelxl_version_number 2018/3
_chemical_oxdiff_formula 'C18 H20 O6 Te1'
_shelx_space_group_comment
;
The symmetry employed for this shelxl refinement is uniquely defined
by the following loop, which should always be used as a source of
symmetry information in preference to the above space-group names.
They are only intended as comments.
;
_shelx_estimated_absorpt_t_max 0.960
_shelx_estimated_absorpt_t_min 0.821
_reflns_odcompleteness_completeness 99.75
_reflns_odcompleteness_iscentric 1
_reflns_odcompleteness_theta 26.32
_olex2_refinement_description
;
1. Fixed Uiso
 At 1.2 times of:
  All C(H) groups
 At 1.5 times of:
  All C(H,H,H) groups
2.a Aromatic/amide H refined with riding coordinates:
 C00A(H00A), C00C(H00C), C00D(H00D), C00F(H00F), C00G(H00G), C00H(H00H),
 C00J(H00J), C00N(H00N)
2.b Idealised Me refined as rotating group:
 C00I(H00B,H00E,H00I), C00L(H00K,H00L,H00M), C00O(H00O,H00P,H00Q), C00P(H00R,
 H00S,H00T)
;
_olex2_submission_special_instructions 'No special instructions were received'
_oxdiff_exptl_absorpt_empirical_details
;
Empirical correction (ABSPACK) includes:
- Absorption correction using spherical harmonics
- Frame scaling
;
_oxdiff_exptl_absorpt_empirical_full_max 1.075
_oxdiff_exptl_absorpt_empirical_full_min 0.939

loop_
_space_group_symop_operation_xyz
'x, y, z'
'-x, y+1/2, -z+1/2'
'-x, -y, -z'
'x, -y-1/2, z-1/2'

loop_
_atom_site_label
_atom_site_type_symbol
_atom_site_fract_x
_atom_site_fract_y
_atom_site_fract_z
_atom_site_U_iso_or_equiv
_atom_site_adp_type
_atom_site_occupancy
_atom_site_site_symmetry_order
_atom_site_calc_flag
_atom_site_refinement_flags_posn
_atom_site_refinement_flags_adp
_atom_site_refinement_flags_occupancy
_atom_site_disorder_assembly
_atom_site_disorder_group
Te1 Te 0.49067(2) 0.39207(2) 0.11877(2) 0.01218(6) Uani 1 1 d . . . . .
O2 O 0.5761(2) 0.56239(18) 0.14400(12) 0.0163(4) Uani 1 1 d . . . . .
O1 O 0.3750(2) 0.23609(18) 0.11982(12) 0.0180(4) Uani 1 1 d . . . . .
O4 O 0.7174(2) 0.52523(19) 0.05608(13) 0.0209(5) Uani 1 1 d . . . . .
O5 O 0.9198(2) 0.27136(19) 0.43764(12) 0.0217(5) Uani 1 1 d . . . . .
O6 O -0.0336(2) 0.59917(19) 0.24045(13) 0.0198(4) Uani 1 1 d . . . . .
O3 O 0.5499(2) 0.1635(2) 0.06414(14) 0.0244(5) Uani 1 1 d . . . . .
C15 C 0.6694(3) 0.5917(3) 0.09974(17) 0.0152(6) Uani 1 1 d . . . . .
C2 C 0.3192(3) 0.4543(2) 0.16813(17) 0.0130(5) Uani 1 1 d . . . . .
C6 C 0.6763(3) 0.2558(3) 0.35675(18) 0.0167(6) Uani 1 1 d . . . . .
H00A H 0.642348 0.214244 0.397386 0.020 Uiso 1 1 calc R . . . .
C1 C 0.6321(3) 0.3442(2) 0.22508(17) 0.0141(6) Uani 1 1 d . . . . .
C9 C 0.1832(3) 0.4569(2) 0.11726(17) 0.0148(6) Uani 1 1 d . . . . .
H00C H 0.169999 0.425475 0.064591 0.018 Uiso 1 1 calc R . . . .
C3 C 0.7767(3) 0.3772(2) 0.23706(18) 0.0163(6) Uani 1 1 d . . . . .
H00D H 0.811148 0.418301 0.196372 0.020 Uiso 1 1 calc R . . . .
C17 C 0.4323(3) 0.1541(3) 0.08370(17) 0.0182(6) Uani 1 1 d . . . . .
C7 C 0.5830(3) 0.2821(3) 0.28431(17) 0.0158(6) Uani 1 1 d . . . . .
H5 H 0.485264 0.257539 0.275335 0.019 Uiso 1 1 calc R . . . .
C13 C 0.3386(3) 0.4994(3) 0.24532(18) 0.0172(6) Uani 1 1 d . . . . .
H00G H 0.431615 0.497827 0.279378 0.021 Uiso 1 1 calc R . . . .
C10 C 0.0675(3) 0.5057(3) 0.14400(17) 0.0158(6) Uani 1 1 d . . . . .
H00H H -0.025148 0.507959 0.109580 0.019 Uiso 1 1 calc R . . . .
C16 C 0.7132(3) 0.7147(3) 0.1062(2) 0.0229(7) Uani 1 1 d . . . . .
H00B H 0.631009 0.761863 0.081154 0.034 Uiso 1 1 calc GR . . . .
H00E H 0.793782 0.726828 0.078334 0.034 Uiso 1 1 calc GR . . . .
H00I H 0.743427 0.735473 0.163126 0.034 Uiso 1 1 calc GR . . . .
C12 C 0.2218(3) 0.5471(3) 0.27335(18) 0.0173(6) Uani 1 1 d . . . . .
H00J H 0.234189 0.575917 0.326724 0.021 Uiso 1 1 calc R . . . .
C11 C 0.0874(3) 0.5514(2) 0.22161(18) 0.0148(6) Uani 1 1 d . . . . .
C8 C 0.8698(4) 0.2175(3) 0.50268(18) 0.0241(7) Uani 1 1 d . . . . .
H00K H 0.829868 0.142921 0.485174 0.036 Uiso 1 1 calc GR . . . .
H00L H 0.794617 0.264162 0.518959 0.036 Uiso 1 1 calc GR . . . .
H00M H 0.950717 0.208398 0.548508 0.036 Uiso 1 1 calc GR . . . .
C5 C 0.8201(3) 0.2910(2) 0.36890(17) 0.0157(6) Uani 1 1 d . . . . .
C4 C 0.8702(3) 0.3497(3) 0.30867(19) 0.0179(6) Uani 1 1 d . . . . .
H00N H 0.968986 0.371224 0.316569 0.021 Uiso 1 1 calc R . . . .
C18 C 0.3398(4) 0.0500(3) 0.0680(2) 0.0289(8) Uani 1 1 d . . . . .
H00O H 0.317050 0.022796 0.118779 0.043 Uiso 1 1 calc GR . . . .
H00P H 0.391966 -0.009098 0.044691 0.043 Uiso 1 1 calc GR . . . .
H00Q H 0.249901 0.068270 0.030112 0.043 Uiso 1 1 calc GR . . . .
C14 C -0.0214(4) 0.6487(3) 0.3190(2) 0.0254(7) Uani 1 1 d . . . . .
H14 H 0.049517 0.710416 0.325401 0.038 Uiso 1 1 calc GR . . . .
H00S H 0.010332 0.590966 0.360343 0.038 Uiso 1 1 calc GR . . . .
H00T H -0.115553 0.678723 0.324945 0.038 Uiso 1 1 calc GR . . . .

loop_
_atom_site_aniso_label
_atom_site_aniso_U_11
_atom_site_aniso_U_22
_atom_site_aniso_U_33
_atom_site_aniso_U_23
_atom_site_aniso_U_13
_atom_site_aniso_U_12
Te1 0.00938(9) 0.01384(10) 0.01347(9) 0.00021(8) 0.00267(6) 0.00093(7)
O2 0.0142(10) 0.0152(10) 0.0205(10) 0.0016(8) 0.0059(8) 0.0000(8)
O1 0.0159(10) 0.0170(11) 0.0214(10) -0.0039(9) 0.0043(8) -0.0026(8)
O4 0.0175(10) 0.0273(12) 0.0198(11) -0.0014(9) 0.0081(9) 0.0011(9)
O5 0.0196(10) 0.0239(11) 0.0191(10) 0.0032(9) -0.0022(8) 0.0004(9)
O6 0.0143(10) 0.0225(11) 0.0246(11) -0.0074(10) 0.0087(8) 0.0002(8)
O3 0.0215(11) 0.0234(12) 0.0298(12) -0.0020(10) 0.0085(9) 0.0021(9)
C15 0.0106(12) 0.0206(16) 0.0137(13) 0.0044(12) 0.0007(10) 0.0026(11)
C2 0.0118(13) 0.0122(14) 0.0155(13) 0.0005(11) 0.0040(10) -0.0003(10)
C6 0.0194(14) 0.0150(15) 0.0168(13) 0.0017(12) 0.0065(11) -0.0006(11)
C1 0.0133(13) 0.0123(14) 0.0167(14) 0.0011(11) 0.0028(11) 0.0025(10)
C9 0.0142(13) 0.0166(15) 0.0142(13) -0.0007(11) 0.0045(11) -0.0022(11)
C3 0.0155(13) 0.0143(15) 0.0193(14) 0.0027(12) 0.0036(11) -0.0013(11)
C17 0.0191(14) 0.0194(16) 0.0143(14) 0.0008(12) -0.0013(11) 0.0005(12)
C7 0.0133(13) 0.0148(14) 0.0199(14) -0.0006(12) 0.0048(11) -0.0011(11)
C13 0.0136(13) 0.0186(15) 0.0181(14) -0.0008(12) -0.0001(11) -0.0008(11)
C10 0.0104(13) 0.0192(15) 0.0179(14) 0.0003(12) 0.0029(11) -0.0020(11)
C16 0.0211(15) 0.0196(17) 0.0297(17) 0.0057(14) 0.0090(13) -0.0011(12)
C12 0.0180(14) 0.0179(16) 0.0164(14) -0.0037(12) 0.0045(11) -0.0035(12)
C11 0.0143(13) 0.0117(14) 0.0205(14) 0.0018(12) 0.0084(11) -0.0027(11)
C8 0.0305(17) 0.0267(18) 0.0137(14) 0.0020(13) 0.0006(12) 0.0051(14)
C5 0.0181(14) 0.0126(15) 0.0155(14) 0.0003(11) 0.0008(11) 0.0034(11)
C4 0.0116(13) 0.0166(15) 0.0242(15) 0.0016(12) 0.0005(11) -0.0010(11)
C18 0.0345(19) 0.0173(17) 0.0358(19) -0.0045(15) 0.0093(15) -0.0059(14)
C14 0.0273(16) 0.0263(17) 0.0263(17) -0.0072(14) 0.0146(14) -0.0018(13)

loop_
_atom_type_symbol
_atom_type_description
_atom_type_scat_dispersion_real
_atom_type_scat_dispersion_imag
_atom_type_scat_source
C C 0.0033 0.0016 'International Tables Vol C Tables 4.2.6.8 and 6.1.1.4'
H H 0.0000 0.0000 'International Tables Vol C Tables 4.2.6.8 and 6.1.1.4'
O O 0.0106 0.0060 'International Tables Vol C Tables 4.2.6.8 and 6.1.1.4'
Te Te -0.5308 1.6751 'International Tables Vol C Tables 4.2.6.8 and 6.1.1.4'

loop_
_geom_angle_atom_site_label_1
_geom_angle_atom_site_label_2
_geom_angle_atom_site_label_3
_geom_angle
_geom_angle_site_symmetry_1
_geom_angle_site_symmetry_3
_geom_angle_publ_flag
O1 Te1 O2 164.12(8) . . ?
C2 Te1 O2 83.29(9) . . ?
C2 Te1 O1 82.16(9) . . ?
C1 Te1 O2 86.15(10) . . ?
C1 Te1 O1 89.99(10) . . ?
C1 Te1 C2 99.43(11) . . ?
C15 O2 Te1 113.40(18) . . ?
C17 O1 Te1 111.82(18) . . ?
C5 O5 C8 117.1(2) . . ?
C11 O6 C14 117.8(2) . . ?
O2 C15 C16 114.8(3) . . ?
O4 C15 O2 123.0(3) . . ?
O4 C15 C16 122.2(3) . . ?
C9 C2 Te1 116.8(2) . . ?
C13 C2 Te1 122.7(2) . . ?
C13 C2 C9 120.3(3) . . ?
C5 C6 C7 119.3(3) . . ?
C3 C1 Te1 119.2(2) . . ?
C7 C1 Te1 120.9(2) . . ?
C7 C1 C3 119.8(3) . . ?
C10 C9 C2 119.7(3) . . ?
C4 C3 C1 119.7(3) . . ?
O1 C17 C18 114.0(3) . . ?
O3 C17 O1 122.4(3) . . ?
O3 C17 C18 123.6(3) . . ?
C1 C7 C6 120.5(3) . . ?
C2 C13 C12 120.4(3) . . ?
C9 C10 C11 119.9(3) . . ?
C11 C12 C13 118.8(3) . . ?
O6 C11 C10 114.6(2) . . ?
O6 C11 C12 124.6(3) . . ?
C12 C11 C10 120.8(3) . . ?
O5 C5 C6 124.2(3) . . ?
O5 C5 C4 115.7(3) . . ?
C4 C5 C6 120.2(3) . . ?
C3 C4 C5 120.5(3) . . ?

loop_
_geom_bond_atom_site_label_1
_geom_bond_atom_site_label_2
_geom_bond_distance
_geom_bond_site_symmetry_2
_geom_bond_publ_flag
Te1 O2 2.177(2) . ?
Te1 O1 2.143(2) . ?
Te1 C2 2.095(3) . ?
Te1 C1 2.093(3) . ?
O2 C15 1.310(3) . ?
O1 C17 1.317(4) . ?
O4 C15 1.224(4) . ?
O5 C8 1.429(4) . ?
O5 C5 1.362(3) . ?
O6 C11 1.367(3) . ?
O6 C14 1.435(4) . ?
O3 C17 1.224(4) . ?
C15 C16 1.508(4) . ?
C2 C9 1.397(4) . ?
C2 C13 1.387(4) . ?
C6 C7 1.395(4) . ?
C6 C5 1.395(4) . ?
C1 C3 1.396(4) . ?
C1 C7 1.392(4) . ?
C9 C10 1.386(4) . ?
C3 C4 1.388(4) . ?
C17 C18 1.500(4) . ?
C13 C12 1.401(4) . ?
C10 C11 1.397(4) . ?
C12 C11 1.392(4) . ?
C5 C4 1.389(4) . ?
